data_1504431
loop_
_publ_author_name
'Darensbourg, Donald J.'
'Choi, Wonsook'
'Karroonnirun, Osit'
'Bhuvanesh, Nattamai'

_publ_section_title
;
 Ring-Opening Polymerization of Cyclic Monomers by Complexes Derived from
 Biocompatible Metals. Production of Poly(lactide), Poly(trimethylene
 carbonate), and Their Copolymers
;
_journal_issue 10
_journal_name_full Macromolecules
_journal_page_first 3493
_journal_paper_doi 10.1021/ma800078t
_journal_volume 41
_journal_year 2008
_chemical_formula_sum 'C35 H63 Ca N3 O2 Si2'
_chemical_formula_weight 654.14
_chemical_name_systematic
; 
 ? 
;
_space_group_IT_number 9
_symmetry_cell_setting monoclinic
_symmetry_space_group_name_Hall 'C -2yc'
_symmetry_space_group_name_H-M 'C 1 c 1'
_atom_sites_solution_hydrogens geom
_atom_sites_solution_primary direct
_atom_sites_solution_secondary difmap
_audit_creation_method SHELXL-97
_cell_angle_alpha 90.00
_cell_angle_beta 94.427(3)
_cell_angle_gamma 90.00
_cell_formula_units_Z 4
_cell_length_a 21.7989(11)
_cell_length_b 10.4434(6)
_cell_length_c 17.3961(10)
_cell_measurement_reflns_used 6652
_cell_measurement_temperature 110(2)
_cell_measurement_theta_max 61.04
_cell_measurement_theta_min 4.07
_cell_volume 3948.5(4)
_computing_cell_refinement
; 
  CELL-NOW (Sheldrick, 2003) and SAINT (BRUKER-NONIUS, 2003) 
;
_computing_data_collection 'FRAMBO (BRUKER-NONIUS, 2003)'
_computing_data_reduction 'Bruker SAINT'
_computing_molecular_graphics 'X-SEED (Barbour, 2001)'
_computing_publication_material 'Bruker SHELXTL'
_computing_structure_refinement 'SHELXL-97 (Sheldrick, 1997)'
_computing_structure_solution 'SHELXS-97 (Sheldrick, 1990)'
_diffrn_ambient_temperature 110(2)
_diffrn_measured_fraction_theta_full 0.987
_diffrn_measured_fraction_theta_max 0.987
_diffrn_measurement_device_type 'BRUKER GADDS D8 Discover'
_diffrn_measurement_method 'phi and omega scans'
_diffrn_radiation_monochromator graphite
_diffrn_radiation_source 'fine-focus sealed tube'
_diffrn_radiation_type CuK\a
_diffrn_radiation_wavelength 1.54178
_diffrn_reflns_av_R_equivalents 0.0383
_diffrn_reflns_av_sigmaI/netI 0.0448
_diffrn_reflns_limit_h_max 24
_diffrn_reflns_limit_h_min -24
_diffrn_reflns_limit_k_max 11
_diffrn_reflns_limit_k_min -11
_diffrn_reflns_limit_l_max 19
_diffrn_reflns_limit_l_min -19
_diffrn_reflns_number 14964
_diffrn_reflns_theta_full 61.09
_diffrn_reflns_theta_max 61.09
_diffrn_reflns_theta_min 4.07
_exptl_absorpt_coefficient_mu 2.184
_exptl_absorpt_correction_T_max 0.9177
_exptl_absorpt_correction_T_min 0.6570
_exptl_absorpt_correction_type multi-scan
_exptl_absorpt_process_details 'SADABS; (Sheldrick, 2006)'
_exptl_crystal_colour colorless
_exptl_crystal_density_diffrn 1.100
_exptl_crystal_density_method 'not measured'
_exptl_crystal_description block
_exptl_crystal_F_000 1432
_exptl_crystal_size_max 0.21
_exptl_crystal_size_mid 0.17
_exptl_crystal_size_min 0.04
_refine_diff_density_max 0.240
_refine_diff_density_min -0.212
_refine_diff_density_rms 0.035
_refine_ls_abs_structure_details 'Flack H D (1983), Acta Cryst. A39, 876-881'
_refine_ls_abs_structure_Flack 0.018(6)
_refine_ls_extinction_method none
_refine_ls_goodness_of_fit_ref 1.015
_refine_ls_hydrogen_treatment constr
_refine_ls_matrix_type full
_refine_ls_number_parameters 402
_refine_ls_number_reflns 5516
_refine_ls_number_restraints 2
_refine_ls_restrained_S_all 1.014
_refine_ls_R_factor_all 0.0322
_refine_ls_R_factor_gt 0.0282
_refine_ls_shift/su_max 0.001
_refine_ls_shift/su_mean 0.000
_refine_ls_structure_factor_coef Fsqd
_refine_ls_weighting_details 'calc w=1/[\s^2^(Fo^2^)+(0.0403P)^2^+0.0000P] where P=(Fo^2^+2Fc^2^)/3'
_refine_ls_weighting_scheme calc
_refine_ls_wR_factor_gt 0.0679
_refine_ls_wR_factor_ref 0.0706
_reflns_number_gt 5046
_reflns_number_total 5516
_reflns_threshold_expression >2sigma(I)
_cod_data_source_file ma800078t-file003.cif
_cod_data_source_block sad
_cod_depositor_comments
;
The following automatic conversions were performed:

'_symmetry_cell_setting' value 'Monoclinic' changed to 'monoclinic'
according to /home/saulius/struct/CIF-dictionaries/cif_core.dic
dictionary named 'cif_core.dic' version 2.4.1 from 2010-06-29.

Automatic conversion script
Id: cif_fix_values 1715 2011-07-08 13:25:40Z adriana 
;
_cod_original_sg_symbol_H-M Cc
_cod_database_code 1504431

loop_
_symmetry_equiv_pos_as_xyz
'x, y, z'
'x, -y, z+1/2'
'x+1/2, y+1/2, z'
'x+1/2, -y+1/2, z+1/2'

loop_
_atom_site_label
_atom_site_type_symbol
_atom_site_fract_x
_atom_site_fract_y
_atom_site_fract_z
_atom_site_U_iso_or_equiv
_atom_site_adp_type
_atom_site_occupancy
_atom_site_symmetry_multiplicity
_atom_site_calc_flag
_atom_site_refinement_flags
Ca1 Ca 1.04402(2) 0.36528(4) 0.04018(2) 0.01802(12) Uani 1 1 d .
Si2 Si 1.08428(3) 0.07630(6) -0.00271(4) 0.02102(16) Uani 1 1 d .
Si1 Si 1.07168(3) 0.09256(6) 0.16741(4) 0.02357(17) Uani 1 1 d .
C1 C 0.91752(11) 0.4377(2) -0.07033(14) 0.0183(5) Uani 1 1 d .
C2 C 0.85618(11) 0.3971(2) -0.09556(13) 0.0171(5) Uani 1 1 d .
C3 C 0.81921(11) 0.4788(2) -0.14090(14) 0.0203(6) Uani 1 1 d .
H3 H 0.7788 0.4507 -0.1569 0.024 Uiso 1 1 calc R
C4 C 0.83719(11) 0.6012(2) -0.16530(13) 0.0194(5) Uani 1 1 d .
C5 C 0.89698(11) 0.6363(2) -0.14426(13) 0.0187(5) Uani 1 1 d .
H5 H 0.9115 0.7162 -0.1616 0.022 Uiso 1 1 calc R
C6 C 0.93741(11) 0.5581(2) -0.09798(13) 0.0178(5) Uani 1 1 d .
C7 C 0.83341(11) 0.2641(2) -0.07145(13) 0.0202(5) Uani 1 1 d .
C8 C 0.87597(12) 0.1598(2) -0.09836(16) 0.0290(6) Uani 1 1 d .
H8A H 0.9172 0.1710 -0.0727 0.043 Uiso 1 1 calc R
H8B H 0.8780 0.1659 -0.1543 0.043 Uiso 1 1 calc R
H8C H 0.8599 0.0755 -0.0853 0.043 Uiso 1 1 calc R
C9 C 0.83123(13) 0.2604(3) 0.01667(14) 0.0294(6) Uani 1 1 d .
H9A H 0.8175 0.1757 0.0323 0.044 Uiso 1 1 calc R
H9B H 0.8025 0.3257 0.0325 0.044 Uiso 1 1 calc R
H9C H 0.8724 0.2776 0.0413 0.044 Uiso 1 1 calc R
C10 C 0.76842(11) 0.2347(2) -0.10673(14) 0.0240(6) Uani 1 1 d .
H10A H 0.7567 0.1479 -0.0922 0.036 Uiso 1 1 calc R
H10B H 0.7675 0.2410 -0.1630 0.036 Uiso 1 1 calc R
H10C H 0.7394 0.2965 -0.0875 0.036 Uiso 1 1 calc R
C11 C 0.79189(11) 0.6863(2) -0.21416(15) 0.0240(6) Uani 1 1 d .
C12 C 0.73353(14) 0.7066(3) -0.17121(18) 0.0395(7) Uani 1 1 d .
H12A H 0.7446 0.7479 -0.1215 0.059 Uiso 1 1 calc R
H12B H 0.7142 0.6237 -0.1626 0.059 Uiso 1 1 calc R
H12C H 0.7047 0.7613 -0.2022 0.059 Uiso 1 1 calc R
C13 C 0.77381(14) 0.6207(3) -0.29081(16) 0.0384(7) Uani 1 1 d .
H13A H 0.7443 0.6745 -0.3215 0.058 Uiso 1 1 calc R
H13B H 0.7549 0.5376 -0.2813 0.058 Uiso 1 1 calc R
H13C H 0.8105 0.6079 -0.3190 0.058 Uiso 1 1 calc R
C14 C 0.81933(14) 0.8152(3) -0.2301(2) 0.0479(9) Uani 1 1 d .
H14A H 0.7881 0.8692 -0.2577 0.072 Uiso 1 1 calc R
H14B H 0.8542 0.8041 -0.2617 0.072 Uiso 1 1 calc R
H14C H 0.8335 0.8562 -0.1812 0.072 Uiso 1 1 calc R
C15 C 0.99982(11) 0.6049(2) -0.08501(13) 0.0186(5) Uani 1 1 d .
H15 H 1.0075 0.6865 -0.1064 0.022 Uiso 1 1 calc R
C16 C 1.10539(11) 0.6179(2) -0.05034(16) 0.0269(6) Uani 1 1 d .
H16A H 1.0979 0.7074 -0.0672 0.032 Uiso 1 1 calc R
H16B H 1.1307 0.5757 -0.0879 0.032 Uiso 1 1 calc R
C17 C 1.13946(12) 0.6163(2) 0.02884(15) 0.0254(6) Uani 1 1 d .
H17A H 1.1801 0.6577 0.0260 0.030 Uiso 1 1 calc R
H17B H 1.1160 0.6668 0.0648 0.030 Uiso 1 1 calc R
C18 C 1.17178(13) 0.4938(3) 0.14039(16) 0.0364(7) Uani 1 1 d .
H18A H 1.1743 0.4077 0.1629 0.055 Uiso 1 1 calc R
H18B H 1.1439 0.5465 0.1686 0.055 Uiso 1 1 calc R
H18C H 1.2128 0.5328 0.1440 0.055 Uiso 1 1 calc R
C19 C 1.19380(12) 0.4153(3) 0.01701(17) 0.0322(7) Uani 1 1 d .
H19A H 1.2339 0.4577 0.0247 0.048 Uiso 1 1 calc R
H19B H 1.1804 0.4145 -0.0381 0.048 Uiso 1 1 calc R
H19C H 1.1973 0.3272 0.0362 0.048 Uiso 1 1 calc R
C20 C 1.13275(13) 0.1600(3) 0.23879(16) 0.0349(7) Uani 1 1 d .
H20A H 1.1734 0.1442 0.2204 0.052 Uiso 1 1 calc R
H20B H 1.1301 0.1184 0.2889 0.052 Uiso 1 1 calc R
H20C H 1.1265 0.2523 0.2441 0.052 Uiso 1 1 calc R
C21 C 0.99573(13) 0.1196(3) 0.20874(17) 0.0376(7) Uani 1 1 d .
H21A H 0.9833 0.2091 0.2009 0.056 Uiso 1 1 calc R
H21B H 0.9996 0.1004 0.2641 0.056 Uiso 1 1 calc R
H21C H 0.9646 0.0633 0.1829 0.056 Uiso 1 1 calc R
C22 C 1.08405(16) -0.0861(3) 0.17201(17) 0.0405(8) Uani 1 1 d .
H22A H 1.0497 -0.1294 0.1431 0.061 Uiso 1 1 calc R
H22B H 1.0863 -0.1142 0.2259 0.061 Uiso 1 1 calc R
H22C H 1.1226 -0.1076 0.1494 0.061 Uiso 1 1 calc R
C23 C 1.16211(13) -0.0003(3) -0.00717(16) 0.0330(7) Uani 1 1 d .
H23A H 1.1940 0.0660 -0.0030 0.050 Uiso 1 1 calc R
H23B H 1.1637 -0.0456 -0.0563 0.050 Uiso 1 1 calc R
H23C H 1.1692 -0.0611 0.0355 0.050 Uiso 1 1 calc R
C24 C 1.02555(13) -0.0519(2) -0.02898(16) 0.0316(6) Uani 1 1 d .
H24A H 1.0316 -0.1237 0.0071 0.047 Uiso 1 1 calc R
H24B H 1.0304 -0.0819 -0.0815 0.047 Uiso 1 1 calc R
H24C H 0.9841 -0.0167 -0.0262 0.047 Uiso 1 1 calc R
C25 C 1.07567(13) 0.1901(3) -0.08737(15) 0.0273(6) Uani 1 1 d .
H25A H 1.0332 0.2214 -0.0937 0.041 Uiso 1 1 calc R
H25B H 1.0856 0.1452 -0.1343 0.041 Uiso 1 1 calc R
H25C H 1.1038 0.2626 -0.0780 0.041 Uiso 1 1 calc R
C26 C 1.02471(14) 0.4711(2) 0.22888(15) 0.0287(6) Uani 1 1 d .
H26A H 1.0682 0.4460 0.2410 0.034 Uiso 1 1 calc R
H26B H 0.9978 0.4091 0.2533 0.034 Uiso 1 1 calc R
C27 C 1.01343(14) 0.6046(2) 0.25594(16) 0.0317(7) Uani 1 1 d .
H27A H 1.0479 0.6624 0.2457 0.038 Uiso 1 1 calc R
H27B H 1.0069 0.6066 0.3116 0.038 Uiso 1 1 calc R
C28 C 0.95553(14) 0.6396(3) 0.20742(17) 0.0425(8) Uani 1 1 d .
H28A H 0.9524 0.7335 0.2002 0.051 Uiso 1 1 calc R
H28B H 0.9186 0.6089 0.2315 0.051 Uiso 1 1 calc R
C29 C 0.96224(15) 0.5728(3) 0.13152(18) 0.0478(9) Uani 1 1 d .
H29A H 0.9229 0.5321 0.1126 0.057 Uiso 1 1 calc R
H29B H 0.9743 0.6347 0.0923 0.057 Uiso 1 1 calc R
N1 N 1.04650(9) 0.55051(19) -0.04820(12) 0.0208(5) Uani 1 1 d .
N2 N 1.14854(9) 0.48534(19) 0.05943(12) 0.0238(5) Uani 1 1 d .
N3 N 1.07351(9) 0.15724(17) 0.07925(12) 0.0218(5) Uani 1 1 d .
O1 O 0.95353(8) 0.36856(14) -0.02410(9) 0.0212(4) Uani 1 1 d .
O2 O 1.01000(8) 0.47629(17) 0.14640(9) 0.0289(4) Uani 1 1 d .
C60B C 0.80357(13) 0.3158(3) 0.60170(16) 0.0336(7) Uani 1 1 d .
H60B H 0.7800 0.3911 0.6080 0.040 Uiso 1 1 calc R
C61B C 0.83158(12) 0.2957(3) 0.53437(15) 0.0296(6) Uani 1 1 d .
H61B H 0.8276 0.3573 0.4941 0.035 Uiso 1 1 calc R
C62B C 0.86532(13) 0.1860(3) 0.52565(16) 0.0340(7) Uani 1 1 d .
H62B H 0.8841 0.1719 0.4789 0.041 Uiso 1 1 calc R
C63B C 0.87218(14) 0.0974(3) 0.58302(18) 0.0397(8) Uani 1 1 d .
H63B H 0.8960 0.0227 0.5763 0.048 Uiso 1 1 calc R
C64B C 0.84466(15) 0.1157(3) 0.65069(18) 0.0453(9) Uani 1 1 d .
H64B H 0.8493 0.0537 0.6907 0.054 Uiso 1 1 calc R
C65B C 0.81007(14) 0.2254(4) 0.66029(18) 0.0493(9) Uani 1 1 d .
H65B H 0.7909 0.2386 0.7069 0.059 Uiso 1 1 calc R

loop_
_atom_site_aniso_label
_atom_site_aniso_U_11
_atom_site_aniso_U_22
_atom_site_aniso_U_33
_atom_site_aniso_U_23
_atom_site_aniso_U_13
_atom_site_aniso_U_12
Ca1 0.0180(2) 0.0166(2) 0.0192(3) 0.0007(2) -0.00041(18) 0.0010(2)
Si2 0.0225(4) 0.0183(3) 0.0223(4) -0.0008(3) 0.0020(3) 0.0019(3)
Si1 0.0281(4) 0.0205(3) 0.0220(4) 0.0009(3) 0.0012(3) -0.0006(3)
C1 0.0197(13) 0.0171(12) 0.0186(13) -0.0021(10) 0.0043(10) 0.0035(11)
C2 0.0182(12) 0.0186(12) 0.0151(12) -0.0018(10) 0.0042(10) 0.0005(11)
C3 0.0186(13) 0.0232(14) 0.0190(13) -0.0047(10) 0.0010(11) -0.0009(11)
C4 0.0200(13) 0.0210(13) 0.0170(13) 0.0007(10) 0.0006(10) 0.0032(11)
C5 0.0205(13) 0.0174(12) 0.0186(13) 0.0021(10) 0.0034(10) 0.0018(11)
C6 0.0200(13) 0.0185(12) 0.0149(13) -0.0011(10) 0.0020(10) 0.0012(11)
C7 0.0211(13) 0.0171(13) 0.0225(14) 0.0027(10) 0.0015(10) -0.0010(11)
C8 0.0271(14) 0.0219(14) 0.0378(16) -0.0010(12) 0.0010(12) -0.0014(12)
C9 0.0346(15) 0.0267(14) 0.0270(15) 0.0074(12) 0.0029(12) -0.0055(13)
C10 0.0215(13) 0.0229(13) 0.0279(15) 0.0051(11) 0.0032(11) -0.0050(12)
C11 0.0209(13) 0.0244(13) 0.0262(14) 0.0078(11) -0.0016(11) -0.0014(12)
C12 0.0343(16) 0.0419(17) 0.0423(18) 0.0077(14) 0.0032(13) 0.0138(15)
C13 0.0384(17) 0.0466(18) 0.0293(16) 0.0092(14) -0.0047(13) 0.0031(15)
C14 0.0353(17) 0.0303(19) 0.075(2) 0.0271(15) -0.0146(16) -0.0042(14)
C15 0.0199(13) 0.0172(12) 0.0188(13) -0.0005(10) 0.0016(10) -0.0004(11)
C16 0.0185(13) 0.0254(14) 0.0365(16) 0.0065(12) 0.0010(11) -0.0005(12)
C17 0.0202(13) 0.0225(14) 0.0332(16) -0.0026(11) 0.0006(11) -0.0001(12)
C18 0.0313(15) 0.0472(18) 0.0292(17) 0.0010(14) -0.0085(12) -0.0087(15)
C19 0.0232(15) 0.0273(14) 0.0458(18) 0.0006(13) 0.0003(13) 0.0030(13)
C20 0.0410(17) 0.0353(16) 0.0266(16) 0.0034(13) -0.0084(13) 0.0012(14)
C21 0.0367(16) 0.0443(18) 0.0330(17) -0.0044(13) 0.0091(13) -0.0118(15)
C22 0.062(2) 0.0304(15) 0.0295(17) 0.0082(13) 0.0027(15) -0.0030(15)
C23 0.0350(16) 0.0310(15) 0.0335(16) -0.0001(12) 0.0047(13) 0.0051(13)
C24 0.0332(15) 0.0235(14) 0.0374(17) -0.0029(12) -0.0007(12) -0.0032(13)
C25 0.0302(15) 0.0277(14) 0.0248(14) -0.0040(11) 0.0068(11) 0.0043(13)
C26 0.0365(15) 0.0278(15) 0.0219(14) 0.0008(11) 0.0034(11) 0.0036(13)
C27 0.0459(17) 0.0240(14) 0.0257(15) -0.0015(11) 0.0059(13) -0.0069(13)
C28 0.0478(19) 0.0428(17) 0.0379(18) 0.0016(14) 0.0094(15) 0.0207(16)
C29 0.0465(19) 0.061(2) 0.0346(18) -0.0032(15) -0.0031(14) 0.0347(17)
N1 0.0179(10) 0.0206(11) 0.0237(12) -0.0001(9) 0.0001(9) -0.0007(9)
N2 0.0183(11) 0.0247(11) 0.0281(12) 0.0008(10) -0.0013(9) -0.0009(10)
N3 0.0221(11) 0.0151(10) 0.0278(12) 0.0024(9) -0.0017(9) 0.0015(10)
O1 0.0212(9) 0.0181(8) 0.0235(9) 0.0053(7) -0.0040(7) 0.0014(8)
O2 0.0305(10) 0.0354(10) 0.0206(10) -0.0035(8) 0.0005(8) 0.0119(9)
C60B 0.0253(14) 0.0398(17) 0.0350(17) -0.0096(14) -0.0027(13) 0.0004(14)
C61B 0.0325(15) 0.0282(15) 0.0271(15) 0.0014(12) -0.0035(12) -0.0074(14)
C62B 0.0353(16) 0.0337(16) 0.0326(16) -0.0045(13) 0.0012(12) -0.0013(14)
C63B 0.0403(17) 0.0295(16) 0.047(2) 0.0007(14) -0.0098(15) -0.0046(14)
C64B 0.0425(18) 0.050(2) 0.042(2) 0.0196(16) -0.0100(16) -0.0187(17)
C65B 0.0347(17) 0.090(3) 0.0232(16) -0.0059(17) 0.0025(13) -0.0202(19)

loop_
_atom_type_symbol
_atom_type_description
_atom_type_scat_dispersion_real
_atom_type_scat_dispersion_imag
_atom_type_scat_source
C C 0.0181 0.0091 'International Tables Vol C Tables 4.2.6.8 and 6.1.1.4'
H H 0.0000 0.0000 'International Tables Vol C Tables 4.2.6.8 and 6.1.1.4'
N N 0.0311 0.0180 'International Tables Vol C Tables 4.2.6.8 and 6.1.1.4'
O O 0.0492 0.0322 'International Tables Vol C Tables 4.2.6.8 and 6.1.1.4'
Si Si 0.2541 0.3302 'International Tables Vol C Tables 4.2.6.8 and 6.1.1.4'
Ca Ca 0.3641 1.2855 'International Tables Vol C Tables 4.2.6.8 and 6.1.1.4'

loop_
_geom_angle_atom_site_label_1
_geom_angle_atom_site_label_2
_geom_angle_atom_site_label_3
_geom_angle
O1 Ca1 O2 93.86(6)
O1 Ca1 N3 112.16(7)
O2 Ca1 N3 108.93(7)
O1 Ca1 N1 74.50(6)
O2 Ca1 N1 97.25(7)
N3 Ca1 N1 152.07(7)
O1 Ca1 N2 143.48(6)
O2 Ca1 N2 89.27(7)
N3 Ca1 N2 101.02(7)
N1 Ca1 N2 69.02(7)
N3 Si2 C23 115.58(12)
N3 Si2 C24 115.10(12)
C23 Si2 C24 106.60(13)
N3 Si2 C25 109.34(11)
C23 Si2 C25 105.70(12)
C24 Si2 C25 103.47(12)
N3 Si1 C21 111.92(12)
N3 Si1 C20 112.71(11)
C21 Si1 C20 106.89(14)
N3 Si1 C22 115.05(12)
C21 Si1 C22 105.07(14)
C20 Si1 C22 104.48(14)
O1 C1 C6 120.9(2)
O1 C1 C2 121.9(2)
C6 C1 C2 117.2(2)
C3 C2 C1 118.7(2)
C3 C2 C7 121.8(2)
C1 C2 C7 119.5(2)
C2 C3 C4 124.7(2)
C2 C3 H3 117.7
C4 C3 H3 117.7
C5 C4 C3 116.1(2)
C5 C4 C11 123.3(2)
C3 C4 C11 120.6(2)
C4 C5 C6 122.4(2)
C4 C5 H5 118.8
C6 C5 H5 118.8
C5 C6 C1 120.7(2)
C5 C6 C15 115.7(2)
C1 C6 C15 123.5(2)
C8 C7 C10 107.42(19)
C8 C7 C9 110.7(2)
C10 C7 C9 107.2(2)
C8 C7 C2 110.04(19)
C10 C7 C2 112.2(2)
C9 C7 C2 109.18(19)
C7 C8 H8A 109.5
C7 C8 H8B 109.5
H8A C8 H8B 109.5
C7 C8 H8C 109.5
H8A C8 H8C 109.5
H8B C8 H8C 109.5
C7 C9 H9A 109.5
C7 C9 H9B 109.5
H9A C9 H9B 109.5
C7 C9 H9C 109.5
H9A C9 H9C 109.5
H9B C9 H9C 109.5
C7 C10 H10A 109.5
C7 C10 H10B 109.5
H10A C10 H10B 109.5
C7 C10 H10C 109.5
H10A C10 H10C 109.5
H10B C10 H10C 109.5
C14 C11 C13 108.7(2)
C14 C11 C4 111.8(2)
C13 C11 C4 109.7(2)
C14 C11 C12 108.7(2)
C13 C11 C12 108.6(2)
C4 C11 C12 109.4(2)
C11 C12 H12A 109.5
C11 C12 H12B 109.5
H12A C12 H12B 109.5
C11 C12 H12C 109.5
H12A C12 H12C 109.5
H12B C12 H12C 109.5
C11 C13 H13A 109.5
C11 C13 H13B 109.5
H13A C13 H13B 109.5
C11 C13 H13C 109.5
H13A C13 H13C 109.5
H13B C13 H13C 109.5
C11 C14 H14A 109.5
C11 C14 H14B 109.5
H14A C14 H14B 109.5
C11 C14 H14C 109.5
H14A C14 H14C 109.5
H14B C14 H14C 109.5
N1 C15 C6 128.6(2)
N1 C15 H15 115.7
C6 C15 H15 115.7
N1 C16 C17 109.9(2)
N1 C16 H16A 109.7
C17 C16 H16A 109.7
N1 C16 H16B 109.7
C17 C16 H16B 109.7
H16A C16 H16B 108.2
N2 C17 C16 112.4(2)
N2 C17 H17A 109.1
C16 C17 H17A 109.1
N2 C17 H17B 109.1
C16 C17 H17B 109.1
H17A C17 H17B 107.9
N2 C18 H18A 109.5
N2 C18 H18B 109.5
H18A C18 H18B 109.5
N2 C18 H18C 109.5
H18A C18 H18C 109.5
H18B C18 H18C 109.5
N2 C19 H19A 109.5
N2 C19 H19B 109.5
H19A C19 H19B 109.5
N2 C19 H19C 109.5
H19A C19 H19C 109.5
H19B C19 H19C 109.5
Si1 C20 H20A 109.5
Si1 C20 H20B 109.5
H20A C20 H20B 109.5
Si1 C20 H20C 109.5
H20A C20 H20C 109.5
H20B C20 H20C 109.5
Si1 C21 H21A 109.5
Si1 C21 H21B 109.5
H21A C21 H21B 109.5
Si1 C21 H21C 109.5
H21A C21 H21C 109.5
H21B C21 H21C 109.5
Si1 C22 H22A 109.5
Si1 C22 H22B 109.5
H22A C22 H22B 109.5
Si1 C22 H22C 109.5
H22A C22 H22C 109.5
H22B C22 H22C 109.5
Si2 C23 H23A 109.5
Si2 C23 H23B 109.5
H23A C23 H23B 109.5
Si2 C23 H23C 109.5
H23A C23 H23C 109.5
H23B C23 H23C 109.5
Si2 C24 H24A 109.5
Si2 C24 H24B 109.5
H24A C24 H24B 109.5
Si2 C24 H24C 109.5
H24A C24 H24C 109.5
H24B C24 H24C 109.5
Si2 C25 H25A 109.5
Si2 C25 H25B 109.5
H25A C25 H25B 109.5
Si2 C25 H25C 109.5
H25A C25 H25C 109.5
H25B C25 H25C 109.5
O2 C26 C27 104.3(2)
O2 C26 H26A 110.9
C27 C26 H26A 110.9
O2 C26 H26B 110.9
C27 C26 H26B 110.9
H26A C26 H26B 108.9
C26 C27 C28 101.6(2)
C26 C27 H27A 111.5
C28 C27 H27A 111.5
C26 C27 H27B 111.5
C28 C27 H27B 111.5
H27A C27 H27B 109.3
C27 C28 C29 104.1(2)
C27 C28 H28A 110.9
C29 C28 H28A 110.9
C27 C28 H28B 110.9
C29 C28 H28B 110.9
H28A C28 H28B 109.0
O2 C29 C28 106.3(2)
O2 C29 H29A 110.5
C28 C29 H29A 110.5
O2 C29 H29B 110.5
C28 C29 H29B 110.5
H29A C29 H29B 108.7
C15 N1 C16 115.7(2)
C15 N1 Ca1 126.71(16)
C16 N1 Ca1 116.87(14)
C18 N2 C19 108.5(2)
C18 N2 C17 108.6(2)
C19 N2 C17 110.9(2)
C18 N2 Ca1 112.86(16)
C19 N2 Ca1 108.11(15)
C17 N2 Ca1 107.99(14)
Si1 N3 Si2 125.75(11)
Si1 N3 Ca1 127.63(11)
Si2 N3 Ca1 105.73(10)
C1 O1 Ca1 143.31(14)
C26 O2 C29 107.62(19)
C26 O2 Ca1 134.59(14)
C29 O2 Ca1 117.77(15)
C61B C60B C65B 119.6(3)
C61B C60B H60B 120.2
C65B C60B H60B 120.2
C62B C61B C60B 119.8(3)
C62B C61B H61B 120.1
C60B C61B H61B 120.1
C63B C62B C61B 121.0(3)
C63B C62B H62B 119.5
C61B C62B H62B 119.5
C62B C63B C64B 120.2(3)
C62B C63B H63B 119.9
C64B C63B H63B 119.9
C63B C64B C65B 119.7(3)
C63B C64B H64B 120.2
C65B C64B H64B 120.2
C60B C65B C64B 119.9(3)
C60B C65B H65B 120.1
C64B C65B H65B 120.1

loop_
_geom_bond_atom_site_label_1
_geom_bond_atom_site_label_2
_geom_bond_distance
Ca1 O1 2.1914(16)
Ca1 O2 2.3494(18)
Ca1 N3 2.3512(19)
Ca1 N1 2.474(2)
Ca1 N2 2.600(2)
Si2 N3 1.689(2)
Si2 C23 1.883(3)
Si2 C24 1.884(3)
Si2 C25 1.890(3)
Si1 N3 1.679(2)
Si1 C21 1.876(3)
Si1 C20 1.885(3)
Si1 C22 1.886(3)
C1 O1 1.299(3)
C1 C6 1.426(3)
C1 C2 1.439(3)
C2 C3 1.379(3)
C2 C7 1.544(3)
C3 C4 1.412(3)
C3 H3 0.9500
C4 C5 1.376(3)
C4 C11 1.535(3)
C5 C6 1.408(3)
C5 H5 0.9500
C6 C15 1.447(3)
C7 C8 1.528(4)
C7 C10 1.531(3)
C7 C9 1.538(3)
C8 H8A 0.9800
C8 H8B 0.9800
C8 H8C 0.9800
C9 H9A 0.9800
C9 H9B 0.9800
C9 H9C 0.9800
C10 H10A 0.9800
C10 H10B 0.9800
C10 H10C 0.9800
C11 C14 1.508(4)
C11 C13 1.523(4)
C11 C12 1.539(4)
C12 H12A 0.9800
C12 H12B 0.9800
C12 H12C 0.9800
C13 H13A 0.9800
C13 H13B 0.9800
C13 H13C 0.9800
C14 H14A 0.9800
C14 H14B 0.9800
C14 H14C 0.9800
C15 N1 1.291(3)
C15 H15 0.9500
C16 N1 1.467(3)
C16 C17 1.514(4)
C16 H16A 0.9900
C16 H16B 0.9900
C17 N2 1.475(3)
C17 H17A 0.9900
C17 H17B 0.9900
C18 N2 1.462(3)
C18 H18A 0.9800
C18 H18B 0.9800
C18 H18C 0.9800
C19 N2 1.471(3)
C19 H19A 0.9800
C19 H19B 0.9800
C19 H19C 0.9800
C20 H20A 0.9800
C20 H20B 0.9800
C20 H20C 0.9800
C21 H21A 0.9800
C21 H21B 0.9800
C21 H21C 0.9800
C22 H22A 0.9800
C22 H22B 0.9800
C22 H22C 0.9800
C23 H23A 0.9800
C23 H23B 0.9800
C23 H23C 0.9800
C24 H24A 0.9800
C24 H24B 0.9800
C24 H24C 0.9800
C25 H25A 0.9800
C25 H25B 0.9800
C25 H25C 0.9800
C26 O2 1.447(3)
C26 C27 1.499(4)
C26 H26A 0.9900
C26 H26B 0.9900
C27 C28 1.508(4)
C27 H27A 0.9900
C27 H27B 0.9900
C28 C29 1.511(4)
C28 H28A 0.9900
C28 H28B 0.9900
C29 O2 1.458(3)
C29 H29A 0.9900
C29 H29B 0.9900
C60B C61B 1.378(4)
C60B C65B 1.388(4)
C60B H60B 0.9500
C61B C62B 1.376(4)
C61B H61B 0.9500
C62B C63B 1.361(4)
C62B H62B 0.9500
C63B C64B 1.375(5)
C63B H63B 0.9500
C64B C65B 1.388(5)
C64B H64B 0.9500
C65B H65B 0.9500

loop_
_geom_torsion_atom_site_label_1
_geom_torsion_atom_site_label_2
_geom_torsion_atom_site_label_3
_geom_torsion_atom_site_label_4
_geom_torsion
O1 C1 C2 C3 176.1(2)
C6 C1 C2 C3 -3.6(3)
O1 C1 C2 C7 -3.8(3)
C6 C1 C2 C7 176.4(2)
C1 C2 C3 C4 0.3(4)
C7 C2 C3 C4 -179.7(2)
C2 C3 C4 C5 3.0(4)
C2 C3 C4 C11 -178.5(2)
C3 C4 C5 C6 -3.0(4)
C11 C4 C5 C6 178.6(2)
C4 C5 C6 C1 -0.3(4)
C4 C5 C6 C15 176.2(2)
O1 C1 C6 C5 -176.1(2)
C2 C1 C6 C5 3.7(3)
O1 C1 C6 C15 7.6(3)
C2 C1 C6 C15 -172.6(2)
C3 C2 C7 C8 122.4(2)
C1 C2 C7 C8 -57.7(3)
C3 C2 C7 C10 2.8(3)
C1 C2 C7 C10 -177.2(2)
C3 C2 C7 C9 -115.9(2)
C1 C2 C7 C9 64.1(3)
C5 C4 C11 C14 -4.7(4)
C3 C4 C11 C14 176.9(3)
C5 C4 C11 C13 115.9(3)
C3 C4 C11 C13 -62.5(3)
C5 C4 C11 C12 -125.1(3)
C3 C4 C11 C12 56.5(3)
C5 C6 C15 N1 -176.6(2)
C1 C6 C15 N1 -0.2(4)
N1 C16 C17 N2 55.7(3)
O2 C26 C27 C28 40.2(3)
C26 C27 C28 C29 -34.5(3)
C27 C28 C29 O2 16.9(3)
C6 C15 N1 C16 175.2(2)
C6 C15 N1 Ca1 -14.6(4)
C17 C16 N1 C15 137.1(2)
C17 C16 N1 Ca1 -34.0(3)
O1 Ca1 N1 C15 15.60(19)
O2 Ca1 N1 C15 -76.4(2)
N3 Ca1 N1 C15 123.8(2)
N2 Ca1 N1 C15 -162.8(2)
O1 Ca1 N1 C16 -174.34(18)
O2 Ca1 N1 C16 93.65(17)
N3 Ca1 N1 C16 -66.1(2)
N2 Ca1 N1 C16 7.23(16)
C16 C17 N2 C18 -170.2(2)
C16 C17 N2 C19 70.7(3)
C16 C17 N2 Ca1 -47.6(2)
O1 Ca1 N2 C18 138.36(17)
O2 Ca1 N2 C18 42.85(17)
N3 Ca1 N2 C18 -66.30(18)
N1 Ca1 N2 C18 140.90(18)
O1 Ca1 N2 C19 -101.64(18)
O2 Ca1 N2 C19 162.85(16)
N3 Ca1 N2 C19 53.70(17)
N1 Ca1 N2 C19 -99.10(17)
O1 Ca1 N2 C17 18.4(2)
O2 Ca1 N2 C17 -77.15(16)
N3 Ca1 N2 C17 173.70(15)
N1 Ca1 N2 C17 20.91(15)
C21 Si1 N3 Si2 -118.97(16)
C20 Si1 N3 Si2 120.51(16)
C22 Si1 N3 Si2 0.9(2)
C21 Si1 N3 Ca1 48.61(17)
C20 Si1 N3 Ca1 -71.91(17)
C22 Si1 N3 Ca1 168.44(14)
C23 Si2 N3 Si1 -65.77(18)
C24 Si2 N3 Si1 59.26(19)
C25 Si2 N3 Si1 175.17(14)
C23 Si2 N3 Ca1 124.42(12)
C24 Si2 N3 Ca1 -110.55(12)
C25 Si2 N3 Ca1 5.35(14)
O1 Ca1 N3 Si1 -102.45(13)
O2 Ca1 N3 Si1 0.06(15)
N1 Ca1 N3 Si1 158.80(12)
N2 Ca1 N3 Si1 93.10(14)
O1 Ca1 N3 Si2 67.11(11)
O2 Ca1 N3 Si2 169.61(9)
N1 Ca1 N3 Si2 -31.6(2)
N2 Ca1 N3 Si2 -97.34(10)
C6 C1 O1 Ca1 3.3(4)
C2 C1 O1 Ca1 -176.46(17)
O2 Ca1 O1 C1 84.8(3)
N3 Ca1 O1 C1 -162.9(2)
N1 Ca1 O1 C1 -11.6(2)
N2 Ca1 O1 C1 -9.2(3)
C27 C26 O2 C29 -30.6(3)
C27 C26 O2 Ca1 150.78(18)
C28 C29 O2 C26 8.3(3)
C28 C29 O2 Ca1 -172.79(19)
O1 Ca1 O2 C26 144.9(2)
N3 Ca1 O2 C26 29.9(2)
N1 Ca1 O2 C26 -140.3(2)
N2 Ca1 O2 C26 -71.5(2)
O1 Ca1 O2 C29 -33.6(2)
N3 Ca1 O2 C29 -148.6(2)
N1 Ca1 O2 C29 41.2(2)
N2 Ca1 O2 C29 110.0(2)
C65B C60B C61B C62B 0.4(4)
C60B C61B C62B C63B -0.8(4)
C61B C62B C63B C64B 0.8(4)
C62B C63B C64B C65B -0.3(4)
C61B C60B C65B C64B 0.0(4)
C63B C64B C65B C60B -0.1(4)
